data_4125560
loop_
_publ_author_name
'Ertl, Cathrin D.'
'Momblona, Cristina'
'Perteg\'as, Antonio'
'Junquera-Hern\'andez, Jos\'e M'
'La-Placa, Maria-Grazia'
'Prescimone, Alessandro'
'Ort\'i, Enrique'
'Housecroft, Catherine E.'
'Constable, Edwin C.'
'Bolink, Henk J.'

_publ_section_title
;
 Highly Stable Red-Light-Emitting Electrochemical Cells.
;
_journal_issue 8
_journal_name_full 'Journal of the American Chemical Society'
_journal_page_first 3237
_journal_page_last 3248
_journal_paper_doi 10.1021/jacs.6b13311
_journal_volume 139
_journal_year 2017
_chemical_compound_source 'Cathrin Ertl'
_chemical_formula_moiety '[C34 H24 F6 Ir1 N4 P1 S1].1.5CH2Cl2'
_chemical_formula_sum 'C35.5 H27 Cl3 F6 Ir N4 P S'
_chemical_formula_weight 985.24
_space_group_IT_number 14
_symmetry_cell_setting monoclinic
_symmetry_space_group_name_Hall '-P 2ybc'
_symmetry_space_group_name_H-M 'P 1 21/c 1'
_atom_sites_solution_hydrogens difmap
_atom_sites_solution_primary direct
_audit_creation_date 2015-04-13
_audit_creation_method CRYSTALS_ver_14.61
_cell_angle_alpha 90
_cell_angle_beta 106.359(3)
_cell_angle_gamma 90
_cell_formula_units_Z 4
_cell_length_a 14.4951(15)
_cell_length_b 13.7676(14)
_cell_length_c 18.7348(19)
_cell_measurement_reflns_used 9885
_cell_measurement_temperature 123
_cell_measurement_theta_max 67
_cell_measurement_theta_min 3
_cell_volume 3587.4(6)
_computing_cell_refinement 'Apex2 (Bruker AXS, 2006)'
_computing_data_collection 'Apex2 (Bruker AXS, 2006)'
_computing_data_reduction 'Apex2 (Bruker AXS, 2006)'
_computing_molecular_graphics 'CAMERON (Watkin et al., 1996)'
_computing_publication_material 'CRYSTALS (Betteridge et al., 2003)'
_computing_structure_refinement 'CRYSTALS (Betteridge et al., 2003)'
_computing_structure_solution 'SIR92 (Altomare et al., 1994)'
_diffrn_ambient_temperature 123
_diffrn_measured_fraction_theta_full 0.982
_diffrn_measured_fraction_theta_max 0.982
_diffrn_measurement_device Area
_diffrn_measurement_device_type 'Bruker Kappa Apex2'
_diffrn_measurement_method '\f & \w scans'
_diffrn_radiation_monochromator graphite
_diffrn_radiation_type 'Cu K\a'
_diffrn_radiation_wavelength 1.54180
_diffrn_reflns_av_R_equivalents 0.022
_diffrn_reflns_limit_h_max 16
_diffrn_reflns_limit_h_min -17
_diffrn_reflns_limit_k_max 16
_diffrn_reflns_limit_k_min 0
_diffrn_reflns_limit_l_max 22
_diffrn_reflns_limit_l_min 0
_diffrn_reflns_number 33781
_diffrn_reflns_theta_full 66.530
_diffrn_reflns_theta_max 66.534
_diffrn_reflns_theta_min 3.177
_diffrn_standards_number 0
_exptl_absorpt_coefficient_mu 10.8
_exptl_absorpt_correction_T_max 0.59
_exptl_absorpt_correction_T_min 0.40
_exptl_absorpt_correction_type multi-scan
_exptl_absorpt_process_details 'SADABS (Siemens, 1996)'
_exptl_crystal_colour yellow
_exptl_crystal_density_diffrn 1.82
_exptl_crystal_density_method 'not measured'
_exptl_crystal_description block
_exptl_crystal_F_000 1672
_exptl_crystal_recrystallization_method
; 
DCM / Et2O 
;
_exptl_crystal_size_max 0.110
_exptl_crystal_size_mid 0.090
_exptl_crystal_size_min 0.060
_platon_squeeze_details
;
this makes 253 e-/cell: it equates to 63.25 e-/formula unit.
it corresponds to 1.5 DCM per formula.
all the numbers and formulae have been corrected to take account for this result
;
_refine_diff_density_max 0.85
_refine_diff_density_min -0.56
_refine_ls_extinction_method None
_refine_ls_goodness_of_fit_ref 0.9999
_refine_ls_hydrogen_treatment constr
_refine_ls_matrix_type full
_refine_ls_number_parameters 424
_refine_ls_number_reflns 6183
_refine_ls_number_restraints 0
_refine_ls_R_factor_all 0.0244
_refine_ls_R_factor_gt 0.0243
_refine_ls_shift/su_max 0.0007993
_refine_ls_shift/su_mean 0.0000289
_refine_ls_structure_factor_coef Fsqd
_refine_ls_weighting_details
;
 Method, part 1, Chebychev polynomial, (Watkin, 1994, Prince, 1982) 
 [weight] = 1.0/[A~0~*T~0~(x)+A~1~*T~1~(x) ... +A~n-1~]*T~n-1~(x)] 
 where A~i~ are the Chebychev coefficients listed below and x= Fcalc/Fmax 
 Method = Robust Weighting (Prince, 1982) 
 W = [weight] * [1-(deltaF/6*sigmaF)^2^]^2^ 
 A~i~ are: 
 4.11 6.21 2.97 0.757 
;
_refine_ls_weighting_scheme calc
_refine_ls_wR_factor_all 0.0547
_refine_ls_wR_factor_gt 0.0546
_refine_ls_wR_factor_ref 0.0547
_reflns_limit_h_max 16
_reflns_limit_h_min -17
_reflns_limit_k_max 16
_reflns_limit_k_min 0
_reflns_limit_l_max 22
_reflns_limit_l_min 0
_reflns_number_gt 6169
_reflns_number_total 6209
_reflns_threshold_expression I>2.0\s(I)
_oxford_diffrn_Wilson_B_factor 0.00
_oxford_diffrn_Wilson_scale 0.00
_oxford_refine_ls_r_factor_ref 0.0244
_oxford_refine_ls_scale 0.057516(5)
_oxford_reflns_number_all 6184
_oxford_reflns_threshold_expression_ref I>-3.0\s(I)
_oxford_structure_analysis_title 'ce352_123K_0m in P2(1)/c'
_cod_data_source_file ja6b13311_si_001.cif
_cod_data_source_block CE352_123K
_cod_depositor_comments 'Adding full bibliography for 4125560.cif.'
_cod_original_sg_symbol_H-M 'P 1 21/c 1 '
_cod_original_formula_sum 'C35.50 H27 Cl3 F6 Ir1 N4 P1 S1'
_cod_database_code 4125560

loop_
_symmetry_equiv_pos_as_xyz
x,y,z
-x,-y,-z
-x,y+1/2,-z+1/2
x,-y+1/2,z+1/2

loop_
_atom_site_label
_atom_site_type_symbol
_atom_site_fract_x
_atom_site_fract_y
_atom_site_fract_z
_atom_site_U_iso_or_equiv
_atom_site_occupancy
_atom_site_adp_type
_atom_site_refinement_flags_posn
Ir1 Ir 0.187936(7) 0.766994(8) 0.295326(6) 0.0165 1.0000 Uani .
N2 N 0.06812(16) 0.70752(17) 0.31562(12) 0.0219 1.0000 Uani .
C3 C 0.01313(19) 0.7697(2) 0.34279(16) 0.0228 1.0000 Uani .
C4 C 0.05052(19) 0.8692(2) 0.35443(15) 0.0223 1.0000 Uani .
C5 C 0.13754(19) 0.88474(19) 0.33526(14) 0.0206 1.0000 Uani .
C6 C 0.17802(19) 0.97787(19) 0.34832(15) 0.0222 1.0000 Uani .
C7 C 0.1345(2) 1.0513(2) 0.37771(15) 0.0262 1.0000 Uani .
C8 C 0.0487(2) 1.0346(2) 0.39517(16) 0.0290 1.0000 Uani .
C9 C 0.0071(2) 0.9435(2) 0.38346(16) 0.0279 1.0000 Uani .
C10 C -0.0700(2) 0.7360(2) 0.35816(19) 0.0318 1.0000 Uani .
C11 C -0.0965(2) 0.6392(2) 0.34626(17) 0.0337 1.0000 Uani .
C12 C -0.0392(2) 0.5774(2) 0.31906(16) 0.0318 1.0000 Uani .
C13 C 0.0415(2) 0.6137(2) 0.30442(16) 0.0270 1.0000 Uani .
N1 N 0.24590(17) 0.63066(16) 0.26859(12) 0.0230 1.0000 Uani .
C15 C 0.2957(2) 0.5831(2) 0.32756(15) 0.0258 1.0000 Uani .
S1 S 0.33334(6) 0.46790(5) 0.31146(4) 0.0337 1.0000 Uani .
C17 C 0.2817(2) 0.4858(2) 0.21654(16) 0.0287 1.0000 Uani .
C18 C 0.2384(2) 0.5779(2) 0.20331(15) 0.0232 1.0000 Uani .
C19 C 0.1950(2) 0.6084(2) 0.13092(15) 0.0236 1.0000 Uani .
C20 C 0.1959(2) 0.5458(2) 0.07304(16) 0.0270 1.0000 Uani .
C21 C 0.2382(2) 0.4540(2) 0.08721(17) 0.0292 1.0000 Uani .
C22 C 0.2812(2) 0.4223(2) 0.15850(17) 0.0299 1.0000 Uani .
C23 C 0.3157(2) 0.6263(2) 0.40139(15) 0.0256 1.0000 Uani .
N3 N 0.27126(17) 0.71314(17) 0.40118(13) 0.0235 1.0000 Uani .
C25 C 0.2838(2) 0.7582(2) 0.46674(17) 0.0311 1.0000 Uani .
C26 C 0.3422(3) 0.7210(2) 0.53282(17) 0.0354 1.0000 Uani .
C27 C 0.3897(2) 0.6346(2) 0.53171(17) 0.0358 1.0000 Uani .
C28 C 0.3754(2) 0.5854(2) 0.46530(16) 0.0317 1.0000 Uani .
N4 N 0.29690(16) 0.84183(16) 0.27114(12) 0.0210 1.0000 Uani .
C30 C 0.2730(2) 0.8892(2) 0.20426(15) 0.0252 1.0000 Uani .
C31 C 0.1751(2) 0.86975(19) 0.15832(15) 0.0218 1.0000 Uani .
C32 C 0.11811(19) 0.81387(19) 0.19247(14) 0.0211 1.0000 Uani .
C33 C 0.0226(2) 0.7963(2) 0.15125(16) 0.0275 1.0000 Uani .
C34 C -0.0130(2) 0.8297(2) 0.07855(18) 0.0354 1.0000 Uani .
C35 C 0.0459(2) 0.8823(2) 0.04515(17) 0.0357 1.0000 Uani .
C36 C 0.1394(2) 0.9035(2) 0.08448(16) 0.0289 1.0000 Uani .
C37 C 0.3378(2) 0.9523(3) 0.18581(19) 0.0429 1.0000 Uani .
C38 C 0.4282(3) 0.9644(4) 0.2348(2) 0.0607 1.0000 Uani .
C39 C 0.4534(2) 0.9139(3) 0.30201(19) 0.0449 1.0000 Uani .
C40 C 0.3859(2) 0.8533(2) 0.31791(16) 0.0289 1.0000 Uani .
P1 P 0.34606(6) 0.32189(5) 0.53738(4) 0.0294 1.0000 Uani .
F2 F 0.42030(14) 0.39827(14) 0.58733(10) 0.0429 1.0000 Uani .
F5 F 0.27255(18) 0.24636(16) 0.48730(14) 0.0569 1.0000 Uani .
F1 F 0.27062(15) 0.40796(15) 0.51093(14) 0.0534 1.0000 Uani .
F6 F 0.38947(16) 0.34431(15) 0.46979(11) 0.0464 1.0000 Uani .
F3 F 0.3012(2) 0.30183(18) 0.60474(14) 0.0642 1.0000 Uani .
F4 F 0.42109(18) 0.23676(15) 0.56537(14) 0.0571 1.0000 Uani .
H61 H 0.2366 0.9908 0.3368 0.0260 1.0000 Uiso R
H71 H 0.1634 1.1138 0.3859 0.0308 1.0000 Uiso R
H81 H 0.0191 1.0853 0.4151 0.0352 1.0000 Uiso R
H91 H -0.0514 0.9317 0.3953 0.0334 1.0000 Uiso R
H101 H -0.1086 0.7795 0.3767 0.0380 1.0000 Uiso R
H111 H -0.1529 0.6157 0.3568 0.0404 1.0000 Uiso R
H121 H -0.0554 0.5107 0.3105 0.0377 1.0000 Uiso R
H131 H 0.0805 0.5710 0.2855 0.0327 1.0000 Uiso R
H191 H 0.1654 0.6704 0.1213 0.0276 1.0000 Uiso R
H201 H 0.1673 0.5656 0.0231 0.0322 1.0000 Uiso R
H211 H 0.2376 0.4125 0.0465 0.0348 1.0000 Uiso R
H221 H 0.3093 0.3595 0.1678 0.0349 1.0000 Uiso R
H251 H 0.2512 0.8178 0.4680 0.0364 1.0000 Uiso R
H261 H 0.3491 0.7545 0.5784 0.0425 1.0000 Uiso R
H271 H 0.4325 0.6095 0.5760 0.0421 1.0000 Uiso R
H281 H 0.4055 0.5245 0.4635 0.0381 1.0000 Uiso R
H331 H -0.0187 0.7615 0.1735 0.0323 1.0000 Uiso R
H341 H -0.0776 0.8163 0.0514 0.0417 1.0000 Uiso R
H351 H 0.0215 0.9038 -0.0048 0.0427 1.0000 Uiso R
H361 H 0.1793 0.9404 0.0622 0.0342 1.0000 Uiso R
H371 H 0.3202 0.9870 0.1401 0.0516 1.0000 Uiso R
H381 H 0.4734 1.0067 0.2228 0.0719 1.0000 Uiso R
H391 H 0.5155 0.9210 0.3360 0.0545 1.0000 Uiso R
H401 H 0.4026 0.8188 0.3637 0.0346 1.0000 Uiso R

loop_
_atom_site_aniso_label
_atom_site_aniso_U_11
_atom_site_aniso_U_22
_atom_site_aniso_U_33
_atom_site_aniso_U_23
_atom_site_aniso_U_13
_atom_site_aniso_U_12
Ir1 0.01951(7) 0.01088(7) 0.01737(7) -0.00027(4) 0.00215(5) 0.00109(4)
N2 0.0256(11) 0.0169(11) 0.0209(11) 0.0006(9) 0.0028(9) -0.0026(9)
C3 0.0192(13) 0.0224(15) 0.0237(14) 0.0028(11) 0.0009(11) -0.0014(10)
C4 0.0203(13) 0.0209(14) 0.0234(13) 0.0006(11) 0.0022(11) 0.0014(10)
C5 0.0217(13) 0.0192(14) 0.0186(12) 0.0017(10) 0.0019(10) 0.0037(10)
C6 0.0228(13) 0.0174(13) 0.0247(13) 0.0006(10) 0.0039(11) 0.0003(10)
C7 0.0318(15) 0.0174(14) 0.0254(14) 0.0011(11) 0.0016(12) 0.0007(11)
C8 0.0337(16) 0.0224(15) 0.0299(15) -0.0024(12) 0.0075(12) 0.0098(12)
C9 0.0241(14) 0.0280(16) 0.0309(15) -0.0001(12) 0.0068(12) 0.0024(11)
C10 0.0272(15) 0.0295(17) 0.0372(17) 0.0025(13) 0.0066(13) -0.0005(12)
C11 0.0275(15) 0.0338(17) 0.0364(17) 0.0067(13) 0.0033(13) -0.0115(13)
C12 0.0393(17) 0.0217(15) 0.0288(15) 0.0022(12) 0.0004(13) -0.0100(13)
C13 0.0336(15) 0.0193(14) 0.0251(14) -0.0007(11) 0.0033(12) -0.0032(12)
N1 0.0291(12) 0.0156(11) 0.0229(11) -0.0015(9) 0.0047(10) 0.0027(9)
C15 0.0326(15) 0.0166(14) 0.0252(14) 0.0019(11) 0.0031(12) 0.0048(11)
S1 0.0488(4) 0.0196(4) 0.0278(4) -0.0004(3) 0.0026(3) 0.0142(3)
C17 0.0331(15) 0.0229(15) 0.0271(15) -0.0018(12) 0.0036(12) 0.0034(12)
C18 0.0254(14) 0.0187(14) 0.0248(14) -0.0040(11) 0.0059(11) -0.0014(11)
C19 0.0280(14) 0.0180(14) 0.0254(14) -0.0016(11) 0.0084(11) -0.0013(11)
C20 0.0293(15) 0.0285(16) 0.0247(14) -0.0009(11) 0.0103(12) -0.0041(12)
C21 0.0320(15) 0.0245(15) 0.0329(16) -0.0096(12) 0.0121(13) -0.0031(12)
C22 0.0338(16) 0.0205(15) 0.0348(16) -0.0061(12) 0.0086(13) 0.0023(12)
C23 0.0327(15) 0.0196(14) 0.0242(14) 0.0008(11) 0.0075(12) 0.0022(11)
N3 0.0279(12) 0.0170(12) 0.0235(12) 0.0020(9) 0.0037(10) 0.0035(9)
C25 0.0408(17) 0.0256(16) 0.0243(15) -0.0054(12) 0.0046(13) 0.0046(13)
C26 0.0470(19) 0.0338(18) 0.0204(15) -0.0017(12) 0.0012(13) 0.0048(14)
C27 0.0405(18) 0.0380(18) 0.0236(15) 0.0057(13) 0.0001(13) 0.0055(14)
C28 0.0412(17) 0.0226(15) 0.0288(15) 0.0043(12) 0.0059(13) 0.0066(13)
N4 0.0214(11) 0.0190(11) 0.0228(11) -0.0020(9) 0.0062(9) 0.0032(9)
C30 0.0268(14) 0.0262(15) 0.0243(14) -0.0012(11) 0.0100(11) 0.0016(12)
C31 0.0280(14) 0.0143(13) 0.0231(13) -0.0019(10) 0.0072(11) 0.0044(10)
C32 0.0279(14) 0.0128(13) 0.0196(13) 0.0000(10) 0.0020(11) 0.0064(10)
C33 0.0269(14) 0.0189(14) 0.0312(15) -0.0008(12) -0.0006(12) -0.0006(11)
C34 0.0347(16) 0.0277(16) 0.0325(16) -0.0036(13) -0.0089(13) -0.0001(13)
C35 0.0469(19) 0.0277(16) 0.0247(15) 0.0037(12) -0.0029(13) 0.0061(14)
C36 0.0363(16) 0.0232(15) 0.0248(14) 0.0000(11) 0.0045(12) 0.0034(12)
C37 0.0358(18) 0.061(2) 0.0339(17) 0.0130(16) 0.0127(14) -0.0084(16)
C38 0.0331(18) 0.107(4) 0.045(2) 0.019(2) 0.0145(16) -0.024(2)
C39 0.0230(16) 0.072(3) 0.0383(18) 0.0006(17) 0.0062(14) -0.0080(16)
C40 0.0235(14) 0.0364(17) 0.0254(14) -0.0016(12) 0.0048(11) 0.0049(12)
P1 0.0378(4) 0.0218(4) 0.0291(4) 0.0014(3) 0.0101(3) 0.0006(3)
F2 0.0477(11) 0.0392(11) 0.0386(10) -0.0077(8) 0.0071(9) -0.0038(9)
F5 0.0643(15) 0.0392(12) 0.0596(14) -0.0066(10) 0.0051(12) -0.0165(10)
F1 0.0384(11) 0.0381(12) 0.0810(16) 0.0048(11) 0.0126(11) 0.0081(9)
F6 0.0671(13) 0.0417(11) 0.0371(10) -0.0005(9) 0.0255(10) -0.0001(10)
F3 0.0965(19) 0.0495(13) 0.0638(15) 0.0006(12) 0.0505(14) -0.0147(13)
F4 0.0679(15) 0.0363(12) 0.0565(14) 0.0064(10) 0.0005(12) 0.0189(10)

loop_
_atom_type_symbol
_atom_type_scat_dispersion_real
_atom_type_scat_dispersion_imag
_atom_type_scat_Cromer_Mann_a1
_atom_type_scat_Cromer_Mann_b1
_atom_type_scat_Cromer_Mann_a2
_atom_type_scat_Cromer_Mann_b2
_atom_type_scat_Cromer_Mann_a3
_atom_type_scat_Cromer_Mann_b3
_atom_type_scat_Cromer_Mann_a4
_atom_type_scat_Cromer_Mann_b4
_atom_type_scat_Cromer_Mann_c
_atom_type_scat_source
C 0.0181 0.0091 2.3100 20.8439 1.0200 10.2075 1.5886 0.5687 0.8650 51.6512 0.2156 'International Tables Vol C 4.2.6.8 and 6.1.1.4'
H 0.0000 0.0000 0.4930 10.5109 0.3229 26.1257 0.1402 3.1424 0.0408 57.7998 0.0030 'International Tables Vol C 4.2.6.8 and 6.1.1.4'
N 0.0311 0.0180 12.2126 0.0057 3.1322 9.8933 2.0125 28.9975 1.1663 0.5826 -11.5290 'International Tables Vol C 4.2.6.8 and 6.1.1.4'
F 0.0727 0.0534 3.5392 10.2825 2.6412 4.2944 1.5170 0.2615 1.0243 26.1476 0.2776 'International Tables Vol C 4.2.6.8 and 6.1.1.4'
P 0.2955 0.4335 6.4345 1.9067 4.1791 27.1570 1.7800 0.5260 1.4908 68.1645 1.1149 'International Tables Vol C 4.2.6.8 and 6.1.1.4'
S 0.3331 0.5567 6.9053 1.4679 5.2034 22.2151 1.4379 0.2536 1.5863 56.1720 0.8669 'International Tables Vol C 4.2.6.8 and 6.1.1.4'
Cl 0.3639 0.7018 11.4604 0.0104 7.1964 1.1662 6.2556 18.5194 1.6455 47.7784 -9.5574 'International Tables Vol C 4.2.6.8 and 6.1.1.4'
Ir -4.7710 6.5667 27.3049 1.5928 16.7296 8.8655 15.6115 0.4179 5.8338 45.0011 11.4722 'International Tables Vol C 4.2.6.8 and 6.1.1.4'

loop_
_geom_angle_atom_site_label_1
_geom_angle_atom_site_label_2
_geom_angle_atom_site_label_3
_geom_angle
_geom_angle_publ_flag
N2 Ir1 C5 80.63(10) yes
N2 Ir1 N1 95.77(9) yes
C5 Ir1 N1 171.48(9) yes
N2 Ir1 N3 88.64(9) yes
C5 Ir1 N3 95.96(9) yes
N1 Ir1 N3 76.15(9) yes
N2 Ir1 N4 172.68(9) yes
C5 Ir1 N4 93.48(10) yes
N1 Ir1 N4 90.65(9) yes
N3 Ir1 N4 96.34(9) yes
N2 Ir1 C32 94.69(10) yes
C5 Ir1 C32 87.72(10) yes
N1 Ir1 C32 100.32(9) yes
N3 Ir1 C32 175.40(10) yes
N4 Ir1 C32 80.65(10) yes
Ir1 N2 C3 115.72(18) yes
Ir1 N2 C13 125.0(2) yes
C3 N2 C13 119.3(2) yes
N2 C3 C4 114.3(2) yes
N2 C3 C10 119.9(3) yes
C4 C3 C10 125.8(3) yes
C3 C4 C5 114.8(2) yes
C3 C4 C9 123.8(3) yes
C5 C4 C9 121.3(3) yes
C4 C5 Ir1 114.49(19) yes
C4 C5 C6 116.8(2) yes
Ir1 C5 C6 128.7(2) yes
C5 C6 C7 121.5(3) yes
C5 C6 H61 119.2 no
C7 C6 H61 119.3 no
C6 C7 C8 120.6(3) yes
C6 C7 H71 119.7 no
C8 C7 H71 119.7 no
C7 C8 C9 119.4(3) yes
C7 C8 H81 120.3 no
C9 C8 H81 120.3 no
C4 C9 C8 120.4(3) yes
C4 C9 H91 119.9 no
C8 C9 H91 119.8 no
C3 C10 C11 120.2(3) yes
C3 C10 H101 119.9 no
C11 C10 H101 120.0 no
C10 C11 C12 118.8(3) yes
C10 C11 H111 120.6 no
C12 C11 H111 120.6 no
C11 C12 C13 119.1(3) yes
C11 C12 H121 120.7 no
C13 C12 H121 120.2 no
C12 C13 N2 122.8(3) yes
C12 C13 H131 118.7 no
N2 C13 H131 118.5 no
Ir1 N1 C15 113.19(18) yes
Ir1 N1 C18 135.25(18) yes
C15 N1 C18 111.4(2) yes
N1 C15 S1 115.8(2) yes
N1 C15 C23 120.7(2) yes
S1 C15 C23 123.4(2) yes
C15 S1 C17 88.97(14) yes
S1 C17 C18 110.5(2) yes
S1 C17 C22 127.8(2) yes
C18 C17 C22 121.7(3) yes
C17 C18 N1 113.2(2) yes
C17 C18 C19 120.1(3) yes
N1 C18 C19 126.7(2) yes
C18 C19 C20 118.2(3) yes
C18 C19 H191 120.9 no
C20 C19 H191 120.9 no
C19 C20 C21 120.9(3) yes
C19 C20 H201 119.6 no
C21 C20 H201 119.5 no
C20 C21 C22 121.7(3) yes
C20 C21 H211 119.1 no
C22 C21 H211 119.2 no
C17 C22 C21 117.3(3) yes
C17 C22 H221 121.3 no
C21 C22 H221 121.4 no
C15 C23 N3 112.9(2) yes
C15 C23 C28 124.3(3) yes
N3 C23 C28 122.8(3) yes
Ir1 N3 C23 116.78(18) yes
Ir1 N3 C25 125.6(2) yes
C23 N3 C25 117.6(2) yes
N3 C25 C26 122.5(3) yes
N3 C25 H251 118.8 no
C26 C25 H251 118.6 no
C25 C26 C27 119.2(3) yes
C25 C26 H261 120.4 no
C27 C26 H261 120.4 no
C26 C27 C28 119.3(3) yes
C26 C27 H271 120.5 no
C28 C27 H271 120.2 no
C23 C28 C27 118.5(3) yes
C23 C28 H281 120.7 no
C27 C28 H281 120.8 no
Ir1 N4 C30 115.58(18) yes
Ir1 N4 C40 125.0(2) yes
C30 N4 C40 119.3(2) yes
N4 C30 C31 113.9(2) yes
N4 C30 C37 120.7(3) yes
C31 C30 C37 125.3(3) yes
C30 C31 C32 115.4(2) yes
C30 C31 C36 123.0(3) yes
C32 C31 C36 121.6(3) yes
C31 C32 Ir1 114.13(19) yes
C31 C32 C33 117.3(2) yes
Ir1 C32 C33 128.6(2) yes
C32 C33 C34 121.2(3) yes
C32 C33 H331 119.5 no
C34 C33 H331 119.4 no
C33 C34 C35 120.4(3) yes
C33 C34 H341 119.9 no
C35 C34 H341 119.7 no
C34 C35 C36 120.3(3) yes
C34 C35 H351 119.9 no
C36 C35 H351 119.9 no
C31 C36 C35 119.2(3) yes
C31 C36 H361 120.3 no
C35 C36 H361 120.5 no
C30 C37 C38 119.3(3) yes
C30 C37 H371 120.5 no
C38 C37 H371 120.2 no
C37 C38 C39 119.9(3) yes
C37 C38 H381 120.3 no
C39 C38 H381 119.8 no
C38 C39 C40 118.3(3) yes
C38 C39 H391 120.7 no
C40 C39 H391 120.9 no
C39 C40 N4 122.5(3) yes
C39 C40 H401 118.7 no
N4 C40 H401 118.9 no
F2 P1 F5 179.59(13) yes
F2 P1 F1 89.02(12) yes
F5 P1 F1 90.90(13) yes
F2 P1 F6 89.22(11) yes
F5 P1 F6 90.38(13) yes
F1 P1 F6 89.93(12) yes
F2 P1 F3 90.46(12) yes
F5 P1 F3 89.93(14) yes
F1 P1 F3 88.74(14) yes
F6 P1 F3 178.63(14) yes
F2 P1 F4 90.39(12) yes
F5 P1 F4 89.70(13) yes
F1 P1 F4 178.85(14) yes
F6 P1 F4 91.05(13) yes
F3 P1 F4 90.28(15) yes

loop_
_geom_bond_atom_site_label_1
_geom_bond_atom_site_label_2
_geom_bond_distance
_geom_bond_publ_flag
Ir1 N2 2.050(2) yes
Ir1 C5 2.007(3) yes
Ir1 N1 2.172(2) yes
Ir1 N3 2.143(2) yes
Ir1 N4 2.041(2) yes
Ir1 C32 2.014(3) yes
N2 C3 1.362(4) yes
N2 C13 1.348(4) yes
C3 C4 1.467(4) yes
C3 C10 1.395(4) yes
C4 C5 1.422(4) yes
C4 C9 1.390(4) yes
C5 C6 1.402(4) yes
C6 C7 1.385(4) yes
C6 H61 0.950 no
C7 C8 1.391(4) yes
C7 H71 0.950 no
C8 C9 1.382(4) yes
C8 H81 0.950 no
C9 H91 0.950 no
C10 C11 1.388(4) yes
C10 H101 0.950 no
C11 C12 1.383(5) yes
C11 H111 0.950 no
C12 C13 1.369(4) yes
C12 H121 0.950 no
C13 H131 0.950 no
N1 C15 1.312(4) yes
N1 C18 1.400(3) yes
C15 S1 1.731(3) yes
C15 C23 1.458(4) yes
S1 C17 1.742(3) yes
C17 C18 1.404(4) yes
C17 C22 1.394(4) yes
C18 C19 1.390(4) yes
C19 C20 1.388(4) yes
C19 H191 0.950 no
C20 C21 1.398(4) yes
C20 H201 0.950 no
C21 C22 1.376(4) yes
C21 H211 0.950 no
C22 H221 0.950 no
C23 N3 1.357(4) yes
C23 C28 1.385(4) yes
N3 C25 1.342(4) yes
C25 C26 1.386(4) yes
C25 H251 0.950 no
C26 C27 1.377(5) yes
C26 H261 0.950 no
C27 C28 1.381(4) yes
C27 H271 0.950 no
C28 H281 0.950 no
N4 C30 1.368(4) yes
N4 C40 1.349(4) yes
C30 C31 1.462(4) yes
C30 C37 1.394(4) yes
C31 C32 1.408(4) yes
C31 C36 1.413(4) yes
C32 C33 1.403(4) yes
C33 C34 1.392(4) yes
C33 H331 0.950 no
C34 C35 1.395(5) yes
C34 H341 0.950 no
C35 C36 1.379(4) yes
C35 H351 0.950 no
C36 H361 0.950 no
C37 C38 1.382(5) yes
C37 H371 0.950 no
C38 C39 1.393(5) yes
C38 H381 0.950 no
C39 C40 1.381(5) yes
C39 H391 0.950 no
C40 H401 0.950 no
P1 F2 1.604(2) yes
P1 F5 1.592(2) yes
P1 F1 1.594(2) yes
P1 F6 1.595(2) yes
P1 F3 1.598(2) yes
P1 F4 1.584(2) yes

loop_
_platon_squeeze_void_nr
_platon_squeeze_void_average_x
_platon_squeeze_void_average_y
_platon_squeeze_void_average_z
_platon_squeeze_void_volume
_platon_squeeze_void_count_electrons
_platon_squeeze_void_content
1 0.500 0.000 0.500 343 127 ' '
2 0.500 0.500 1.000 343 127 ' '
